data_7153279
loop_
_publ_author_name
'Austin, Kerrie A. B.'
'Elsworth, Jon D.'
'Banwell, Martin G.'
'Willis, Anthony C.'

_publ_section_title
;
 Chemoenzymatic and enantiodivergent routes to 1,2-ring-fused
 bicyclo[2.2.2]octane and related tricyclic frameworks.
;
_journal_issue 4
_journal_name_full 'Organic &amp; biomolecular chemistry'
_journal_page_first 751
_journal_page_last 754
_journal_paper_doi 10.1039/b921600f
_journal_volume 8
_journal_year 2010
_chemical_absolute_configuration syn
_chemical_formula_moiety 'C18 H18 O3'
_chemical_formula_sum 'C18 H18 O3'
_chemical_formula_weight 282.34
_space_group_IT_number 19
_symmetry_cell_setting orthorhombic
_symmetry_space_group_name_Hall 'P 2ac 2ab'
_symmetry_space_group_name_H-M 'P 21 21 21'
_atom_sites_solution_hydrogens geom
_atom_sites_solution_primary direct
_audit_creation_date 08-06-23
_audit_creation_method CRYSTALS_ver_12.85
_audit_update_record
;
2008-06-23 - Report on C18 H18 O3
by Anthony C. Willis
for Kerrie Austin and Martin Banwell

2008-06-23 - passes checkcif tests with minor warnings

;
_cell_angle_alpha 90
_cell_angle_beta 90
_cell_angle_gamma 90
_cell_formula_units_Z 4
_cell_length_a 9.7159(2)
_cell_length_b 9.7758(2)
_cell_length_c 14.8253(4)
_cell_measurement_reflns_used 10654
_cell_measurement_temperature 200
_cell_measurement_theta_max 30
_cell_measurement_theta_min 2.6
_cell_volume 1408.12(6)
_computing_cell_refinement 'DENZO/SCALEPACK (Otwinowski & Minor, 1997)'
_computing_data_collection 'COLLECT (Nonius, 1997-2001).'
_computing_data_reduction 'DENZO/SCALEPACK (Otwinowski & Minor, 1997)'
_computing_molecular_graphics
;
ORTEP-II (Johnson 1976) in teXsan (MSC, 1992-1997)
;
_computing_publication_material 'CRYSTALS (Betteridge et al., 2003)'
_computing_structure_refinement 'CRYSTALS (Betteridge et al., 2003)'
_computing_structure_solution 'SIR92 (Altomare et al., 1994)'
_diffrn_ambient_temperature 200
_diffrn_measured_fraction_theta_full 0.992
_diffrn_measured_fraction_theta_max 0.992
_diffrn_measurement_device 'Nonius KappaCCD'
_diffrn_measurement_device_type Area
_diffrn_measurement_method ' \f and \w scans with CCD '
_diffrn_radiation_monochromator graphite
_diffrn_radiation_type 'Mo K\a'
_diffrn_radiation_wavelength 0.71073
_diffrn_reflns_av_R_equivalents 0.032
_diffrn_reflns_limit_h_max 13
_diffrn_reflns_limit_h_min -13
_diffrn_reflns_limit_k_max 13
_diffrn_reflns_limit_k_min -13
_diffrn_reflns_limit_l_max 19
_diffrn_reflns_limit_l_min -20
_diffrn_reflns_number 18313
_diffrn_reflns_theta_full 30.043
_diffrn_reflns_theta_max 30.043
_diffrn_reflns_theta_min 2.956
_diffrn_standards_number 0
_exptl_absorpt_coefficient_mu 0.090
_exptl_absorpt_correction_T_max 0.984
_exptl_absorpt_correction_T_min 0.964
_exptl_absorpt_correction_type integration
_exptl_absorpt_process_details
;
via Gaussian method (Coppens, 1970) implemented in maXus (2000)
;
_exptl_crystal_colour colourless
_exptl_crystal_density_diffrn 1.332
_exptl_crystal_density_method 'not measured'
_exptl_crystal_description block
_exptl_crystal_F_000 600
_exptl_crystal_size_max 0.46
_exptl_crystal_size_mid 0.40
_exptl_crystal_size_min 0.20
_refine_diff_density_max 0.21
_refine_diff_density_min -0.12
_refine_ls_abs_structure_details
;
The enantiomer has been assigned by reference to an unchanging chiral
centre in the synthetic procedure.
;
_refine_ls_extinction_method None
_refine_ls_goodness_of_fit_ref 0.9550
_refine_ls_hydrogen_treatment refxyz
_refine_ls_matrix_type full
_refine_ls_number_parameters 244
_refine_ls_number_reflns 2326
_refine_ls_number_restraints 0
_refine_ls_R_factor_all 0.0341
_refine_ls_R_factor_gt 0.0303
_refine_ls_shift/su_max 0.004411
_refine_ls_structure_factor_coef Fsqd
_refine_ls_weighting_details
;
Method= Modified Sheldrick
w=1/[\s^2^(F^2^) + ( 0.05P)^2^ + 0.00P]
,where P=(max(Fo^2^,0) + 2Fc^2^)/3
;
_refine_ls_weighting_scheme calc
_refine_ls_wR_factor_all 0.0810
_refine_ls_wR_factor_gt 0.0797
_refine_ls_wR_factor_ref 0.0810
_reflns_limit_h_max 13
_reflns_limit_h_min 0
_reflns_limit_k_max 13
_reflns_limit_k_min 0
_reflns_limit_l_max 20
_reflns_limit_l_min 0
_reflns_number_gt 2075
_reflns_number_total 2326
_reflns_threshold_expression I>2.0\s(I)
_oxford_diffrn_Wilson_B_factor 2.42
_oxford_diffrn_Wilson_scale 0.35
_oxford_refine_ls_r_factor_ref 0.0341
_oxford_refine_ls_scale 1.885(14)
_oxford_reflns_number_all 2326
_oxford_reflns_threshold_expression_ref I>-10.0\s(I)
_oxford_structure_analysis_title '6231006 ban0814'
_cod_data_source_file b921600f.txt
_cod_data_source_block ban0814
_cod_depositor_comments
;
The following automatic conversions were performed:

'_symmetry_cell_setting' value 'Orthorhombic' changed to
'orthorhombic' according to
/home/saulius/struct/CIF-dictionaries/cif_core.dic dictionary named
'cif_core.dic' version 2.4.2 from 2011-04-26.

Automatic conversion script
Id: cif_fix_values 1891 2012-01-12 08:04:46Z andrius 
;
_cod_original_sg_symbol_H-M 'P 21 21 21 '
_cod_database_code 7153279

loop_
_symmetry_equiv_pos_as_xyz
x,y,z
x+1/2,-y+1/2,-z
-x,y+1/2,-z+1/2
-x+1/2,-y,z+1/2

loop_
_atom_site_label
_atom_site_type_symbol
_atom_site_fract_x
_atom_site_fract_y
_atom_site_fract_z
_atom_site_U_iso_or_equiv
_atom_site_occupancy
_atom_site_adp_type
O1 O 0.52237(13) 0.21291(11) 0.52709(7) 0.0424 1.0000 Uani
O2 O 0.53523(10) 0.81157(10) 0.34673(7) 0.0363 1.0000 Uani
O3 O 0.68373(10) 0.79652(10) 0.46335(6) 0.0308 1.0000 Uani
C1 C 0.57063(14) 0.32655(13) 0.53627(9) 0.0314 1.0000 Uani
C2 C 0.70213(17) 0.36124(15) 0.58683(10) 0.0405 1.0000 Uani
C3 C 0.71395(16) 0.51811(15) 0.58240(9) 0.0377 1.0000 Uani
C4 C 0.63954(12) 0.55318(12) 0.49407(8) 0.0250 1.0000 Uani
C5 C 0.71977(14) 0.52025(13) 0.40983(9) 0.0334 1.0000 Uani
C6 C 0.64793(19) 0.52859(16) 0.33451(9) 0.0425 1.0000 Uani
C7 C 0.49863(18) 0.56353(16) 0.34706(10) 0.0421 1.0000 Uani
C8 C 0.48583(14) 0.69824(14) 0.39899(10) 0.0344 1.0000 Uani
C9 C 0.58028(13) 0.69667(13) 0.48332(8) 0.0283 1.0000 Uani
C10 C 0.43501(18) 0.45148(17) 0.40789(12) 0.0461 1.0000 Uani
C11 C 0.51250(13) 0.45707(13) 0.49775(9) 0.0299 1.0000 Uani
C12 C 0.62074(13) 0.89116(13) 0.40384(9) 0.0308 1.0000 Uani
C13 C 0.72468(13) 0.96545(13) 0.34754(8) 0.0279 1.0000 Uani
C14 C 0.81067(16) 0.89227(14) 0.29021(9) 0.0356 1.0000 Uani
C15 C 0.90107(18) 0.96025(18) 0.23365(11) 0.0431 1.0000 Uani
C16 C 0.90561(19) 1.10230(18) 0.23402(10) 0.0437 1.0000 Uani
C17 C 0.82143(18) 1.17528(15) 0.29140(11) 0.0421 1.0000 Uani
C18 C 0.73044(15) 1.10759(14) 0.34818(9) 0.0335 1.0000 Uani
H21 H 0.702(2) 0.322(2) 0.6461(13) 0.0511 1.0000 Uiso
H22 H 0.780(2) 0.313(2) 0.5496(12) 0.0499 1.0000 Uiso
H31 H 0.811(2) 0.5512(19) 0.5830(12) 0.0472 1.0000 Uiso
H32 H 0.660(2) 0.567(2) 0.6369(13) 0.0471 1.0000 Uiso
H51 H 0.819(2) 0.4952(18) 0.4131(12) 0.0414 1.0000 Uiso
H61 H 0.683(2) 0.514(2) 0.2749(14) 0.0506 1.0000 Uiso
H71 H 0.448(2) 0.569(2) 0.2861(13) 0.0505 1.0000 Uiso
H81 H 0.390(2) 0.7131(19) 0.4199(12) 0.0410 1.0000 Uiso
H91 H 0.5330(18) 0.7267(18) 0.5388(11) 0.0340 1.0000 Uiso
H101 H 0.331(2) 0.468(2) 0.4181(14) 0.0577 1.0000 Uiso
H102 H 0.450(2) 0.362(2) 0.3798(12) 0.0561 1.0000 Uiso
H111 H 0.4487(18) 0.4910(17) 0.5470(11) 0.0370 1.0000 Uiso
H121 H 0.5626(18) 0.9570(18) 0.4412(10) 0.0356 1.0000 Uiso
H141 H 0.808(2) 0.7911(19) 0.2909(13) 0.0430 1.0000 Uiso
H151 H 0.960(2) 0.910(2) 0.1916(13) 0.0523 1.0000 Uiso
H161 H 0.972(2) 1.149(2) 0.1897(13) 0.0552 1.0000 Uiso
H171 H 0.824(2) 1.275(2) 0.2869(13) 0.0523 1.0000 Uiso
H181 H 0.673(2) 1.1614(19) 0.3909(12) 0.0400 1.0000 Uiso

loop_
_atom_site_aniso_label
_atom_site_aniso_U_11
_atom_site_aniso_U_22
_atom_site_aniso_U_33
_atom_site_aniso_U_23
_atom_site_aniso_U_13
_atom_site_aniso_U_12
O1 0.0531(6) 0.0300(5) 0.0441(6) 0.0003(4) 0.0023(5) -0.0056(5)
O2 0.0343(5) 0.0321(5) 0.0426(5) 0.0083(4) -0.0143(4) -0.0032(4)
O3 0.0348(4) 0.0278(4) 0.0298(4) 0.0022(3) -0.0080(4) -0.0045(4)
C1 0.0346(6) 0.0299(6) 0.0298(5) 0.0017(5) 0.0070(5) -0.0005(5)
C2 0.0436(8) 0.0373(7) 0.0408(7) 0.0136(6) -0.0079(6) -0.0028(6)
C3 0.0417(8) 0.0381(7) 0.0332(6) 0.0087(6) -0.0114(6) -0.0083(6)
C4 0.0249(5) 0.0257(5) 0.0244(5) 0.0011(4) -0.0012(4) -0.0010(4)
C5 0.0345(7) 0.0281(6) 0.0376(6) 0.0037(5) 0.0111(5) 0.0055(5)
C6 0.0702(10) 0.0309(6) 0.0265(6) -0.0028(5) 0.0082(6) 0.0031(7)
C7 0.0553(9) 0.0336(7) 0.0373(7) 0.0039(5) -0.0214(7) -0.0069(6)
C8 0.0262(6) 0.0292(6) 0.0478(7) 0.0069(5) -0.0089(5) 0.0004(5)
C9 0.0299(6) 0.0271(5) 0.0280(6) -0.0023(4) 0.0011(5) 0.0009(5)
C10 0.0453(9) 0.0358(7) 0.0573(9) 0.0072(7) -0.0227(7) -0.0119(7)
C11 0.0255(5) 0.0289(6) 0.0352(6) 0.0002(5) 0.0021(5) -0.0016(5)
C12 0.0313(6) 0.0263(5) 0.0349(6) -0.0014(5) -0.0033(5) 0.0035(5)
C13 0.0301(5) 0.0253(5) 0.0282(5) -0.0011(5) -0.0069(5) 0.0016(5)
C14 0.0408(7) 0.0274(6) 0.0385(6) -0.0040(5) 0.0007(6) 0.0011(6)
C15 0.0449(8) 0.0434(8) 0.0410(7) -0.0044(6) 0.0067(6) 0.0001(7)
C16 0.0454(8) 0.0437(8) 0.0419(7) 0.0066(7) 0.0007(7) -0.0083(7)
C17 0.0491(8) 0.0275(6) 0.0496(8) 0.0037(6) -0.0073(7) -0.0052(6)
C18 0.0393(6) 0.0253(6) 0.0357(6) -0.0040(5) -0.0064(6) 0.0027(5)

loop_
_atom_type_symbol
_atom_type_scat_dispersion_real
_atom_type_scat_dispersion_imag
_atom_type_scat_Cromer_Mann_a1
_atom_type_scat_Cromer_Mann_b1
_atom_type_scat_Cromer_Mann_a2
_atom_type_scat_Cromer_Mann_b2
_atom_type_scat_Cromer_Mann_a3
_atom_type_scat_Cromer_Mann_b3
_atom_type_scat_Cromer_Mann_a4
_atom_type_scat_Cromer_Mann_b4
_atom_type_scat_Cromer_Mann_c
_atom_type_scat_source
C 0.0033 0.0016 2.3100 20.8439 1.0200 10.2075 1.5886 0.5687 0.8650 51.6512 0.2156 'International Tables Vol C 4.2.6.8 and 6.1.1.4'
H 0.0000 0.0000 0.4930 10.5109 0.3229 26.1257 0.1402 3.1424 0.0408 57.7998 0.0030 'International Tables Vol C 4.2.6.8 and 6.1.1.4'
O 0.0106 0.0060 3.0485 13.2771 2.2868 5.7011 1.5463 0.3239 0.8670 32.9089 0.2508 'International Tables Vol C 4.2.6.8 and 6.1.1.4'

loop_
_exptl_crystal_face_index_h
_exptl_crystal_face_index_k
_exptl_crystal_face_index_l
_exptl_crystal_face_perp_dist
1 0 0 0.230
-1 0 0 0.250
0 1 0 0.220
0 -1 0 0.170
0 0 1 0.110
0 0 -1 0.090
-3 4 0 0.228
1 -1 0 0.233
0 3 -3 0.190
0 -1 1 0.172
0 1 1 0.209
0 -5 -5 0.158
-8 0 -8 0.224
6 0 6 0.207
5 0 -5 0.208
-5 0 5 0.230

loop_
_geom_angle_atom_site_label_1
_geom_angle_atom_site_label_2
_geom_angle_atom_site_label_3
_geom_angle
_geom_angle_publ_flag
C8 O2 C12 107.29(10) yes
C9 O3 C12 105.69(9) yes
O1 C1 C2 125.77(13) yes
O1 C1 C11 125.99(13) yes
C2 C1 C11 108.23(11) yes
C1 C2 C3 105.31(12) yes
C1 C2 H21 111.2(13) no
C3 C2 H21 116.1(13) no
C1 C2 H22 104.3(11) no
C3 C2 H22 111.9(11) no
H21 C2 H22 107.4(16) no
C2 C3 C4 102.94(11) yes
C2 C3 H31 113.2(11) no
C4 C3 H31 112.4(10) no
C2 C3 H32 112.0(11) no
C4 C3 H32 108.3(10) no
H31 C3 H32 108.0(16) no
C3 C4 C5 114.57(11) yes
C3 C4 C9 118.21(11) yes
C5 C4 C9 107.77(10) yes
C3 C4 C11 102.09(10) yes
C5 C4 C11 108.13(10) yes
C9 C4 C11 105.09(10) yes
C4 C5 C6 114.49(12) yes
C4 C5 H51 120.8(11) no
C6 C5 H51 124.7(11) no
C5 C6 C7 114.86(13) yes
C5 C6 H61 125.4(13) no
C7 C6 H61 119.8(13) no
C6 C7 C8 109.66(12) yes
C6 C7 C10 107.28(13) yes
C8 C7 C10 106.46(13) yes
C6 C7 H71 111.5(11) no
C8 C7 H71 110.9(11) no
C10 C7 H71 110.9(11) no
C7 C8 O2 111.45(12) yes
C7 C8 C9 110.42(11) yes
O2 C8 C9 104.18(10) yes
C7 C8 H81 111.0(10) no
O2 C8 H81 111.7(11) no
C9 C8 H81 107.8(10) no
C8 C9 C4 108.47(10) yes
C8 C9 O3 104.00(10) yes
C4 C9 O3 112.56(10) yes
C8 C9 H91 113.2(10) no
C4 C9 H91 111.3(10) no
O3 C9 H91 107.2(10) no
C7 C10 C11 106.58(11) yes
C7 C10 H101 111.5(12) no
C11 C10 H101 110.4(12) no
C7 C10 H102 109.0(12) no
C11 C10 H102 109.1(11) no
H101 C10 H102 110.2(18) no
C10 C11 C4 112.46(11) yes
C10 C11 C1 118.91(12) yes
C4 C11 C1 103.17(10) yes
C10 C11 H111 109.7(9) no
C4 C11 H111 108.3(10) no
C1 C11 H111 103.5(9) no
O2 C12 O3 105.45(10) yes
O2 C12 C13 109.16(10) yes
O3 C12 C13 111.85(10) yes
O2 C12 H121 110.2(9) no
O3 C12 H121 108.3(9) no
C13 C12 H121 111.7(10) no
C12 C13 C14 119.76(12) yes
C12 C13 C18 120.51(13) yes
C14 C13 C18 119.62(13) yes
C13 C14 C15 120.31(14) yes
C13 C14 H141 119.4(11) no
C15 C14 H141 120.3(11) no
C14 C15 C16 119.84(16) yes
C14 C15 H151 120.9(12) no
C16 C15 H151 119.2(12) no
C15 C16 C17 120.04(16) yes
C15 C16 H161 117.7(12) no
C17 C16 H161 122.3(12) no
C16 C17 C18 120.34(14) yes
C16 C17 H171 117.3(12) no
C18 C17 H171 122.2(12) no
C13 C18 C17 119.84(14) yes
C13 C18 H181 120.6(10) no
C17 C18 H181 119.5(10) no

loop_
_geom_bond_atom_site_label_1
_geom_bond_atom_site_label_2
_geom_bond_distance
_geom_bond_publ_flag
O1 C1 1.2134(17) yes
O2 C8 1.4346(17) yes
O2 C12 1.4186(16) yes
O3 C9 1.4320(15) yes
O3 C12 1.4173(15) yes
C1 C2 1.520(2) yes
C1 C11 1.5077(18) yes
C2 C3 1.539(2) yes
C2 H21 0.961(19) no
C2 H22 1.05(2) no
C3 C4 1.5346(17) yes
C3 H31 1.00(2) no
C3 H32 1.07(2) no
C4 C5 1.5070(17) yes
C4 C9 1.5247(17) yes
C4 C11 1.5521(17) yes
C5 C6 1.319(2) yes
C5 H51 0.998(19) no
C6 C7 1.502(3) yes
C6 H61 0.96(2) no
C7 C8 1.531(2) yes
C7 C10 1.548(2) yes
C7 H71 1.031(19) no
C8 C9 1.5509(18) yes
C8 H81 0.994(19) no
C9 H91 0.987(16) no
C10 C11 1.531(2) yes
C10 H101 1.04(2) no
C10 H102 0.98(2) no
C11 H111 1.014(17) no
C12 C13 1.4980(18) yes
C12 H121 1.020(17) no
C13 C14 1.3900(19) yes
C13 C18 1.3907(18) yes
C14 C15 1.384(2) yes
C14 H141 0.990(19) no
C15 C16 1.389(2) yes
C15 H151 0.98(2) no
C16 C17 1.379(2) yes
C16 H161 1.03(2) no
C17 C18 1.389(2) yes
C17 H171 0.98(2) no
C18 H181 0.997(19) no

loop_
_geom_contact_atom_site_label_1
_geom_contact_atom_site_label_2
_geom_contact_distance
_geom_contact_site_symmetry_2
_geom_contact_publ_flag
O1 C18 3.490(2) 1_545 no
O1 C17 3.500(2) 2_466 no
O1 C15 3.577(2) 4_665 no
O3 C8 3.575(2) 2_566 no
C1 C17 3.520(2) 2_466 no

loop_
_geom_torsion_atom_site_label_1
_geom_torsion_atom_site_label_2
_geom_torsion_atom_site_label_3
_geom_torsion_atom_site_label_4
_geom_torsion
_geom_torsion_publ_flag
O1 C1 C2 C3 -177.4(1) no
O1 C1 C11 C4 -156.7(1) no
O1 C1 C11 C10 -31.4(2) no
O2 C8 C7 C6 67.4(1) no
O2 C8 C7 C10 -176.9(1) no
O2 C8 C9 O3 -7.7(1) no
O2 C8 C9 C4 -127.8(1) no
O2 C12 O3 C9 -37.8(1) no
O2 C12 C13 C14 -56.0(2) no
O2 C12 C13 C18 120.2(1) no
O3 C9 C4 C3 77.0(1) no
O3 C9 C4 C5 -54.9(1) no
O3 C9 C4 C11 -170.0(1) no
O3 C9 C8 C7 112.0(1) no
O3 C12 O2 C8 32.6(1) no
O3 C12 C13 C14 60.3(2) no
O3 C12 C13 C18 -123.5(1) no
C1 C2 C3 C4 -28.5(1) no
C1 C11 C4 C3 -39.3(1) no
C1 C11 C4 C5 81.8(1) no
C1 C11 C4 C9 -163.3(1) no
C1 C11 C10 C7 -129.4(1) no
C2 C1 C11 C4 22.0(1) no
C2 C1 C11 C10 147.3(1) no
C2 C3 C4 C5 -74.8(1) no
C2 C3 C4 C9 156.4(1) no
C2 C3 C4 C11 41.8(1) no
C3 C2 C1 C11 3.9(1) no
C3 C4 C5 C6 169.2(1) no
C3 C4 C9 C8 -168.5(1) no
C3 C4 C11 C10 -168.7(1) no
C4 C5 C6 C7 -2.4(2) no
C4 C9 O3 C12 144.6(1) no
C4 C9 C8 C7 -8.0(1) no
C4 C11 C10 C7 -8.7(2) no
C5 C4 C9 C8 59.6(1) no
C5 C4 C11 C10 -47.5(1) no
C5 C6 C7 C8 56.6(2) no
C5 C6 C7 C10 -58.7(2) no
C6 C5 C4 C9 -57.0(1) no
C6 C5 C4 C11 56.1(1) no
C6 C7 C8 C9 -47.9(2) no
C6 C7 C10 C11 61.0(2) no
C7 C8 O2 C12 -133.9(1) no
C8 O2 C12 C13 153.0(1) no
C8 C7 C10 C11 -56.4(2) no
C8 C9 O3 C12 27.4(1) no
C8 C9 C4 C11 -55.5(1) no
C9 O3 C12 C13 -156.3(1) no
C9 C4 C11 C10 67.4(1) no
C9 C8 O2 C12 -14.8(1) no
C9 C8 C7 C10 67.8(2) no
C12 C13 C14 C15 175.9(1) no
C12 C13 C18 C17 -175.9(1) no
C13 C14 C15 C16 -0.2(2) no
C13 C18 C17 C16 0.3(2) no
C14 C13 C18 C17 0.3(2) no
C14 C15 C16 C17 0.8(3) no
C15 C14 C13 C18 -0.4(2) no
C15 C16 C17 C18 -0.9(3) no
